data_2108631
loop_
_publ_author_name
'Singla, Labhini'
'Yadav, Hare Ram'
'Roy Choudhury, Angshuman'

_publ_section_title
;
 Evaluation of fluorine-mediated intermolecular interactions in
 tetrafluorinated tetrahydroisoquinoline derivatives: synthesis and
 computational studies
;
_journal_coeditor_code BM5125SUP1
_journal_issue 4
_journal_name_full 'Acta Crystallographica Section B'
_journal_page_first
;
;
_journal_paper_doi 10.1107/S2052520620006873
_journal_volume 76
_journal_year 2020
_chemical_formula_moiety 'C22 H17 F4 N O'
_chemical_formula_sum 'C22 H17 F4 N O'
_chemical_formula_weight 387.36
_space_group_IT_number 15
_space_group_name_Hall '-C 2yc'
_space_group_name_H-M_alt 'C 1 2/c 1'
_symmetry_cell_setting monoclinic
_symmetry_space_group_name_Hall '-C 2yc'
_symmetry_space_group_name_H-M 'C 1 2/c 1'
_atom_sites_solution_hydrogens geom
_audit_creation_date 2020-03-09T09:05:29-00:00
_audit_creation_method 'WinGX routine CIF_UPDATE'
_cell_angle_alpha 90
_cell_angle_beta 102.193(7)
_cell_angle_gamma 90
_cell_formula_units_Z 8
_cell_length_a 36.448(11)
_cell_length_b 6.1171(18)
_cell_length_c 16.087(4)
_cell_measurement_reflns_used 3917
_cell_measurement_temperature 100
_cell_measurement_theta_max 27.5
_cell_measurement_theta_min 3
_cell_volume 3505.8(17)
_computing_cell_refinement
;
        CrystalClear-SM Expert 2.0 r15 (Rigaku, 2011)
;
_computing_data_collection
;
        CrystalClear-SM Expert 2.0 r15 (Rigaku, 2011)
;
_computing_data_reduction
;
        CrystalClear-SM Expert 2.0 r15 (Rigaku, 2011)
;
_computing_molecular_graphics 'Olex2 (Dolomanov et al., 2009)'
_computing_publication_material 'Olex2 (Dolomanov et al., 2009)'
_computing_structure_refinement 'ShelXL (Sheldrick, 2015)'
_computing_structure_solution 'ShelXT (Sheldrick, 2015)'
_diffrn_ambient_temperature 100
_diffrn_detector_area_resol_mean 13.6612
_diffrn_measured_fraction_theta_full 0.995
_diffrn_measured_fraction_theta_max 0.993
_diffrn_measurement_device_type 'Rigaku Mercury375R (2x2 bin mode)'
_diffrn_measurement_method 'profile data from \w-scans'
_diffrn_radiation_type MoK\a
_diffrn_radiation_wavelength 0.71073
_diffrn_reflns_av_R_equivalents 0.0596
_diffrn_reflns_Laue_measured_fraction_full 0.995
_diffrn_reflns_Laue_measured_fraction_max 0.993
_diffrn_reflns_limit_h_max 46
_diffrn_reflns_limit_h_min -46
_diffrn_reflns_limit_k_max 7
_diffrn_reflns_limit_k_min -7
_diffrn_reflns_limit_l_max 20
_diffrn_reflns_limit_l_min -20
_diffrn_reflns_number 11505
_diffrn_reflns_point_group_measured_fraction_full 0.995
_diffrn_reflns_point_group_measured_fraction_max 0.993
_diffrn_reflns_theta_full 25.242
_diffrn_reflns_theta_max 27.455
_diffrn_reflns_theta_min 3.045
_exptl_absorpt_coefficient_mu 0.119
_exptl_absorpt_correction_T_max 1
_exptl_absorpt_correction_T_min 0.691
_exptl_absorpt_correction_type multi-scan
_exptl_absorpt_process_details 'Blessing 1995'
_exptl_crystal_colour 'clear light colourless'
_exptl_crystal_density_diffrn 1.468
_exptl_crystal_density_method 'not measured'
_exptl_crystal_description irregular
_exptl_crystal_F_000 1600
_exptl_crystal_size_max 0.35
_exptl_crystal_size_mid 0.23
_exptl_crystal_size_min 0.2
_refine_diff_density_max 0.335
_refine_diff_density_min -0.237
_refine_diff_density_rms 0.065
_refine_ls_extinction_method none
_refine_ls_goodness_of_fit_ref 1.048
_refine_ls_hydrogen_treatment constr
_refine_ls_matrix_type full
_refine_ls_number_parameters 254
_refine_ls_number_reflns 3977
_refine_ls_number_restraints 0
_refine_ls_restrained_S_all 1.048
_refine_ls_R_factor_all 0.0831
_refine_ls_R_factor_gt 0.0524
_refine_ls_shift/su_max 0.001
_refine_ls_shift/su_mean 0
_refine_ls_structure_factor_coef Fsqd
_refine_ls_weighting_details 'w=1/[\s^2^(Fo^2^)+(0.0708P)^2^] where P=(Fo^2^+2Fc^2^)/3'
_refine_ls_weighting_scheme calc
_refine_ls_wR_factor_ref 0.1454
_reflns_number_gt 2690
_reflns_number_total 3977
_reflns_threshold_expression 'I > 2\s(I)'
_cod_data_source_file bm5125sup1.cif
_cod_data_source_block 6-7
_cod_database_code 2108631

loop_
_space_group_symop_operation_xyz
'x, y, z'
'-x, y, -z+1/2'
'x+1/2, y+1/2, z'
'-x+1/2, y+1/2, -z+1/2'
'-x, -y, -z'
'x, -y, z-1/2'
'-x+1/2, -y+1/2, -z'
'x+1/2, -y+1/2, z-1/2'

loop_
_atom_site_label
_atom_site_fract_x
_atom_site_fract_y
_atom_site_fract_z
_atom_site_U_iso_or_equiv
_atom_site_adp_type
_atom_site_calc_flag
_atom_site_occupancy
_atom_site_disorder_assembly
_atom_site_disorder_group
_atom_site_type_symbol
F1 0.59602(3) 0.95814(18) 0.38999(7) 0.0261(3) Uani d 1 . . F
F2 0.47742(3) 0.6285(2) 0.34858(9) 0.0373(4) Uani d 1 . . F
F3 0.57829(3) 0.98567(19) 0.57399(7) 0.0277(3) Uani d 1 . . F
F4 0.54055(3) 0.8947(2) 0.69409(8) 0.0318(3) Uani d 1 . . F
O1 0.80288(4) 0.7269(2) 0.68283(9) 0.0253(3) Uani d 1 . . O
N1 0.63080(4) 0.6142(3) 0.48493(9) 0.0186(4) Uani d 1 . . N
C1 0.64523(5) 0.7681(3) 0.55582(11) 0.0185(4) Uani d 1 . . C
H1 0.6388 0.9195 0.5342 0.022 Uiso calc 1 . . H
C2 0.64743(6) 0.3954(3) 0.49970(12) 0.0214(4) Uani d 1 . . C
H2A 0.6349 0.2939 0.4547 0.026 Uiso calc 1 . . H
H2B 0.6441 0.3385 0.5553 0.026 Uiso calc 1 . . H
C3 0.68883(6) 0.4114(3) 0.49884(12) 0.0222(4) Uani d 1 . . C
H3A 0.701 0.2684 0.5152 0.027 Uiso calc 1 . . H
H3B 0.6918 0.4459 0.4405 0.027 Uiso calc 1 . . H
C4 0.74696(6) 0.5734(3) 0.59044(12) 0.0206(4) Uani d 1 . . C
H4 0.7609 0.4565 0.5734 0.025 Uiso calc 1 . . H
C5 0.76521(6) 0.7311(3) 0.64615(12) 0.0202(4) Uani d 1 . . C
C6 0.74498(6) 0.9051(3) 0.66921(12) 0.0228(4) Uani d 1 . . C
H6 0.7575 1.0161 0.7059 0.027 Uiso calc 1 . . H
C7 0.70670(6) 0.9160(3) 0.63862(12) 0.0207(4) Uani d 1 . . C
H7 0.693 1.0345 0.6551 0.025 Uiso calc 1 . . H
C8 0.68763(6) 0.7553(3) 0.58351(12) 0.0195(4) Uani d 1 . . C
C9 0.70817(6) 0.5857(3) 0.55933(11) 0.0195(4) Uani d 1 . . C
C10 0.82382(6) 0.5440(4) 0.66357(13) 0.0273(5) Uani d 1 . . C
H10A 0.8241 0.5444 0.6028 0.041 Uiso calc 1 . . H
H10B 0.8122 0.4086 0.678 0.041 Uiso calc 1 . . H
H10C 0.8496 0.5532 0.6967 0.041 Uiso calc 1 . . H
C11 0.59115(5) 0.6164(3) 0.45497(11) 0.0177(4) Uani d 1 . . C
C12 0.57401(6) 0.7892(3) 0.40479(12) 0.0212(4) Uani d 1 . . C
C13 0.53630(6) 0.7991(3) 0.36913(12) 0.0240(4) Uani d 1 . . C
H13 0.5256 0.9207 0.3359 0.029 Uiso calc 1 . . H
C14 0.51469(6) 0.6248(3) 0.38384(13) 0.0254(5) Uani d 1 . . C
C15 0.52950(6) 0.4495(4) 0.43334(13) 0.0258(5) Uani d 1 . . C
H15 0.5139 0.3318 0.4427 0.031 Uiso calc 1 . . H
C16 0.56768(6) 0.4474(3) 0.46939(12) 0.0216(4) Uani d 1 . . C
H16 0.578 0.3283 0.5046 0.026 Uiso calc 1 . . H
C17 0.62625(5) 0.7310(3) 0.63132(11) 0.0184(4) Uani d 1 . . C
C18 0.59305(5) 0.8351(3) 0.63422(11) 0.0192(4) Uani d 1 . . C
C19 0.57360(6) 0.7914(3) 0.69681(12) 0.0215(4) Uani d 1 . . C
C20 0.58698(6) 0.6440(3) 0.76013(12) 0.0231(4) Uani d 1 . . C
H20 0.5733 0.6134 0.803 0.028 Uiso calc 1 . . H
C21 0.62070(6) 0.5407(3) 0.76040(12) 0.0226(4) Uani d 1 . . C
H21 0.6306 0.44 0.8044 0.027 Uiso calc 1 . . H
C22 0.64016(6) 0.5831(3) 0.69697(11) 0.0203(4) Uani d 1 . . C
H22 0.6633 0.5108 0.698 0.024 Uiso calc 1 . . H

loop_
_atom_site_aniso_label
_atom_site_aniso_U_11
_atom_site_aniso_U_22
_atom_site_aniso_U_33
_atom_site_aniso_U_12
_atom_site_aniso_U_13
_atom_site_aniso_U_23
F1 0.0259(7) 0.0216(6) 0.0309(6) -0.0026(5) 0.0064(5) 0.0065(5)
F2 0.0210(7) 0.0398(8) 0.0490(8) -0.0017(6) 0.0025(6) 0.0009(6)
F3 0.0339(7) 0.0257(7) 0.0255(6) 0.0111(5) 0.0108(5) 0.0080(5)
F4 0.0275(7) 0.0383(8) 0.0329(7) 0.0127(6) 0.0136(6) 0.0039(6)
O1 0.0210(8) 0.0246(8) 0.0297(7) -0.0004(6) 0.0045(6) -0.0026(6)
N1 0.0205(9) 0.0172(8) 0.0183(7) 0.0002(7) 0.0044(7) -0.0019(6)
C1 0.0219(11) 0.0150(9) 0.0200(9) 0.0003(8) 0.0073(8) -0.0007(7)
C2 0.0247(11) 0.0175(10) 0.0224(9) -0.0001(9) 0.0056(8) -0.0016(8)
C3 0.0239(11) 0.0192(10) 0.0236(9) 0.0023(8) 0.0053(8) -0.0022(8)
C4 0.0233(11) 0.0197(10) 0.0204(9) 0.0009(8) 0.0081(8) -0.0007(7)
C5 0.0207(11) 0.0214(10) 0.0193(9) -0.0024(8) 0.0057(8) 0.0025(7)
C6 0.0275(11) 0.0203(10) 0.0223(9) -0.0034(9) 0.0089(9) -0.0027(7)
C7 0.0219(11) 0.0199(10) 0.0218(9) 0.0013(8) 0.0080(8) -0.0001(8)
C8 0.0220(11) 0.0184(10) 0.0197(9) -0.0001(8) 0.0081(8) 0.0018(7)
C9 0.0235(11) 0.0177(10) 0.0187(9) -0.0008(8) 0.0077(8) 0.0014(7)
C10 0.0233(11) 0.0287(12) 0.0298(11) 0.0040(9) 0.0052(9) -0.0008(9)
C11 0.0199(10) 0.0184(10) 0.0155(8) 0.0014(8) 0.0055(8) -0.0003(7)
C12 0.0258(11) 0.0181(10) 0.0220(9) -0.0054(8) 0.0103(8) -0.0016(8)
C13 0.0223(11) 0.0238(11) 0.0252(10) 0.0022(9) 0.0036(8) 0.0019(8)
C14 0.0179(11) 0.0300(12) 0.0278(10) -0.0006(9) 0.0038(8) -0.0041(9)
C15 0.0259(11) 0.0252(11) 0.0284(10) -0.0041(9) 0.0106(9) -0.0027(9)
C16 0.0268(11) 0.0198(10) 0.0197(9) 0.0001(9) 0.0087(8) 0.0015(8)
C17 0.0207(10) 0.0161(10) 0.0188(9) -0.0010(8) 0.0054(8) -0.0014(7)
C18 0.0227(11) 0.0172(10) 0.0173(9) 0.0031(8) 0.0034(8) 0.0025(7)
C19 0.0190(10) 0.0225(10) 0.0237(9) 0.0032(8) 0.0060(8) -0.0019(8)
C20 0.0264(11) 0.0246(11) 0.0207(9) -0.0011(9) 0.0106(8) 0.0002(8)
C21 0.0262(11) 0.0221(11) 0.0196(9) 0.0009(9) 0.0051(8) 0.0015(8)
C22 0.0197(10) 0.0211(10) 0.0199(9) -0.0013(8) 0.0039(8) -0.0012(7)

loop_
_atom_type_symbol
_atom_type_description
_atom_type_scat_dispersion_real
_atom_type_scat_dispersion_imag
_atom_type_scat_source
C C 0.0033 0.0016 'International Tables Vol C Tables 4.2.6.8 and 6.1.1.4'
H H 0 0 'International Tables Vol C Tables 4.2.6.8 and 6.1.1.4'
F F 0.0171 0.0103 'International Tables Vol C Tables 4.2.6.8 and 6.1.1.4'
N N 0.0061 0.0033 'International Tables Vol C Tables 4.2.6.8 and 6.1.1.4'
O O 0.0106 0.006 'International Tables Vol C Tables 4.2.6.8 and 6.1.1.4'

loop_
_geom_angle_atom_site_label_1
_geom_angle_atom_site_label_2
_geom_angle_atom_site_label_3
_geom_angle
_geom_angle_site_symmetry_1
_geom_angle_site_symmetry_3
_geom_angle_publ_flag
C5 O1 C10 116.99(16) . . ?
C2 N1 C1 112.72(15) . . ?
C11 N1 C1 115.02(15) . . ?
C11 N1 C2 114.75(16) . . ?
N1 C1 H1 107.5 . . ?
N1 C1 C8 111.47(15) . . ?
N1 C1 C17 111.57(15) . . ?
C8 C1 H1 107.5 . . ?
C8 C1 C17 111.17(15) . . ?
C17 C1 H1 107.5 . . ?
N1 C2 H2A 110 . . ?
N1 C2 H2B 110 . . ?
N1 C2 C3 108.53(16) . . ?
H2A C2 H2B 108.4 . . ?
C3 C2 H2A 110 . . ?
C3 C2 H2B 110 . . ?
C2 C3 H3A 109.3 . . ?
C2 C3 H3B 109.3 . . ?
H3A C3 H3B 108 . . ?
C9 C3 C2 111.65(16) . . ?
C9 C3 H3A 109.3 . . ?
C9 C3 H3B 109.3 . . ?
C5 C4 H4 119.9 . . ?
C5 C4 C9 120.27(18) . . ?
C9 C4 H4 119.9 . . ?
O1 C5 C4 124.25(18) . . ?
O1 C5 C6 115.97(17) . . ?
C4 C5 C6 119.77(19) . . ?
C5 C6 H6 120.1 . . ?
C7 C6 C5 119.70(18) . . ?
C7 C6 H6 120.1 . . ?
C6 C7 H7 119.4 . . ?
C6 C7 C8 121.28(18) . . ?
C8 C7 H7 119.4 . . ?
C7 C8 C1 119.11(17) . . ?
C9 C8 C1 122.30(18) . . ?
C9 C8 C7 118.53(18) . . ?
C4 C9 C3 119.36(17) . . ?
C8 C9 C3 120.23(18) . . ?
C8 C9 C4 120.40(18) . . ?
O1 C10 H10A 109.5 . . ?
O1 C10 H10B 109.5 . . ?
O1 C10 H10C 109.5 . . ?
H10A C10 H10B 109.5 . . ?
H10A C10 H10C 109.5 . . ?
H10B C10 H10C 109.5 . . ?
C12 C11 N1 120.11(17) . . ?
C16 C11 N1 123.50(17) . . ?
C16 C11 C12 116.32(18) . . ?
F1 C12 C11 117.94(17) . . ?
F1 C12 C13 117.94(17) . . ?
C13 C12 C11 124.12(18) . . ?
C12 C13 H13 121.5 . . ?
C12 C13 C14 116.91(19) . . ?
C14 C13 H13 121.5 . . ?
F2 C14 C13 118.28(19) . . ?
F2 C14 C15 119.39(19) . . ?
C13 C14 C15 122.3(2) . . ?
C14 C15 H15 120.5 . . ?
C14 C15 C16 118.98(19) . . ?
C16 C15 H15 120.5 . . ?
C11 C16 H16 119.3 . . ?
C15 C16 C11 121.32(19) . . ?
C15 C16 H16 119.3 . . ?
C18 C17 C1 120.28(16) . . ?
C18 C17 C22 116.96(17) . . ?
C22 C17 C1 122.65(17) . . ?
F3 C18 C17 120.42(16) . . ?
F3 C18 C19 117.71(17) . . ?
C19 C18 C17 121.87(17) . . ?
F4 C19 C18 118.62(17) . . ?
F4 C19 C20 120.41(17) . . ?
C20 C19 C18 120.97(18) . . ?
C19 C20 H20 120.7 . . ?
C19 C20 C21 118.68(18) . . ?
C21 C20 H20 120.7 . . ?
C20 C21 H21 119.8 . . ?
C20 C21 C22 120.40(18) . . ?
C22 C21 H21 119.8 . . ?
C17 C22 H22 119.5 . . ?
C21 C22 C17 121.08(18) . . ?
C21 C22 H22 119.5 . . ?

loop_
_geom_bond_atom_site_label_1
_geom_bond_atom_site_label_2
_geom_bond_site_symmetry_2
_geom_bond_distance
_geom_bond_publ_flag
F1 C12 . 1.359(2) ?
F2 C14 . 1.357(2) ?
F3 C18 . 1.363(2) ?
F4 C19 . 1.353(2) ?
O1 C5 . 1.375(2) ?
O1 C10 . 1.425(2) ?
N1 C1 . 1.487(2) ?
N1 C2 . 1.468(2) ?
N1 C11 . 1.423(2) ?
C1 H1 . 1 ?
C1 C8 . 1.517(3) ?
C1 C17 . 1.536(2) ?
C2 H2A . 0.99 ?
C2 H2B . 0.99 ?
C2 C3 . 1.515(3) ?
C3 H3A . 0.99 ?
C3 H3B . 0.99 ?
C3 C9 . 1.513(3) ?
C4 H4 . 0.95 ?
C4 C5 . 1.388(3) ?
C4 C9 . 1.399(3) ?
C5 C6 . 1.389(3) ?
C6 H6 . 0.95 ?
C6 C7 . 1.380(3) ?
C7 H7 . 0.95 ?
C7 C8 . 1.405(3) ?
C8 C9 . 1.383(3) ?
C10 H10A . 0.98 ?
C10 H10B . 0.98 ?
C10 H10C . 0.98 ?
C11 C12 . 1.395(3) ?
C11 C16 . 1.392(3) ?
C12 C13 . 1.374(3) ?
C13 H13 . 0.95 ?
C13 C14 . 1.376(3) ?
C14 C15 . 1.376(3) ?
C15 H15 . 0.95 ?
C15 C16 . 1.390(3) ?
C16 H16 . 0.95 ?
C17 C18 . 1.377(3) ?
C17 C22 . 1.402(3) ?
C18 C19 . 1.375(3) ?
C19 C20 . 1.371(3) ?
C20 H20 . 0.95 ?
C20 C21 . 1.381(3) ?
C21 H21 . 0.95 ?
C21 C22 . 1.385(3) ?
C22 H22 . 0.95 ?

loop_
_geom_torsion_atom_site_label_1
_geom_torsion_atom_site_label_2
_geom_torsion_atom_site_label_3
_geom_torsion_atom_site_label_4
_geom_torsion
_geom_torsion_site_symmetry_1
_geom_torsion_site_symmetry_2
_geom_torsion_site_symmetry_3
_geom_torsion_site_symmetry_4
_geom_torsion_publ_flag
F1 C12 C13 C14 178.98(16) . . . . ?
F2 C14 C15 C16 -179.80(17) . . . . ?
F3 C18 C19 F4 1.8(3) . . . . ?
F3 C18 C19 C20 -179.14(18) . . . . ?
F4 C19 C20 C21 179.57(18) . . . . ?
O1 C5 C6 C7 -176.82(16) . . . . ?
N1 C1 C8 C7 168.43(16) . . . . ?
N1 C1 C8 C9 -14.4(2) . . . . ?
N1 C1 C17 C18 -87.3(2) . . . . ?
N1 C1 C17 C22 88.8(2) . . . . ?
N1 C2 C3 C9 52.6(2) . . . . ?
N1 C11 C12 F1 -3.6(3) . . . . ?
N1 C11 C12 C13 176.16(17) . . . . ?
N1 C11 C16 C15 -175.00(17) . . . . ?
C1 N1 C2 C3 -66.53(19) . . . . ?
C1 N1 C11 C12 74.8(2) . . . . ?
C1 N1 C11 C16 -108.5(2) . . . . ?
C1 C8 C9 C3 3.9(3) . . . . ?
C1 C8 C9 C4 -176.13(16) . . . . ?
C1 C17 C18 F3 -5.5(3) . . . . ?
C1 C17 C18 C19 174.20(18) . . . . ?
C1 C17 C22 C21 -174.71(18) . . . . ?
C2 N1 C1 C8 46.0(2) . . . . ?
C2 N1 C1 C17 -78.91(19) . . . . ?
C2 N1 C11 C12 -152.01(17) . . . . ?
C2 N1 C11 C16 24.7(2) . . . . ?
C2 C3 C9 C4 157.03(17) . . . . ?
C2 C3 C9 C8 -23.0(2) . . . . ?
C4 C5 C6 C7 2.0(3) . . . . ?
C5 C4 C9 C3 -179.81(17) . . . . ?
C5 C4 C9 C8 0.2(3) . . . . ?
C5 C6 C7 C8 -0.7(3) . . . . ?
C6 C7 C8 C1 176.48(17) . . . . ?
C6 C7 C8 C9 -0.8(3) . . . . ?
C7 C8 C9 C3 -178.92(17) . . . . ?
C7 C8 C9 C4 1.1(3) . . . . ?
C8 C1 C17 C18 147.59(18) . . . . ?
C8 C1 C17 C22 -36.3(2) . . . . ?
C9 C4 C5 O1 176.97(16) . . . . ?
C9 C4 C5 C6 -1.8(3) . . . . ?
C10 O1 C5 C4 -1.9(3) . . . . ?
C10 O1 C5 C6 176.85(16) . . . . ?
C11 N1 C1 C8 -179.84(15) . . . . ?
C11 N1 C1 C17 55.2(2) . . . . ?
C11 N1 C2 C3 159.21(15) . . . . ?
C11 C12 C13 C14 -0.8(3) . . . . ?
C12 C11 C16 C15 1.9(3) . . . . ?
C12 C13 C14 F2 -179.19(17) . . . . ?
C12 C13 C14 C15 1.4(3) . . . . ?
C13 C14 C15 C16 -0.4(3) . . . . ?
C14 C15 C16 C11 -1.3(3) . . . . ?
C16 C11 C12 F1 179.42(15) . . . . ?
C16 C11 C12 C13 -0.8(3) . . . . ?
C17 C1 C8 C7 -66.4(2) . . . . ?
C17 C1 C8 C9 110.77(19) . . . . ?
C17 C18 C19 F4 -177.91(18) . . . . ?
C17 C18 C19 C20 1.1(3) . . . . ?
C18 C17 C22 C21 1.5(3) . . . . ?
C18 C19 C20 C21 0.5(3) . . . . ?
C19 C20 C21 C22 -1.1(3) . . . . ?
C20 C21 C22 C17 0.1(3) . . . . ?
C22 C17 C18 F3 178.16(16) . . . . ?
C22 C17 C18 C19 -2.1(3) . . . . ?

_cod_database_fobs_code 2108631
